data_4065197
loop_
_publ_author_name
'Liedtke, Ren\'e'
'Fr\"ohlich, Roland'
'Kehr, Gerald'
'Erker, Gerhard'

_publ_section_title
;
 Frustrated Lewis Pair Reactions With Bis-Acetylenic Substrates: Exploring
 the Narrow Gap Separating Very Different Competing Reaction Pathways
;
_journal_issue 19
_journal_name_full Organometallics
_journal_page_first 5222
_journal_paper_doi 10.1021/om200615n
_journal_volume 30
_journal_year 2011
_chemical_formula_sum 'C58 H35 B F15 P'
_chemical_formula_weight 1058.64
_chemical_name_systematic
; 
 ? 
;
_space_group_IT_number 14
_symmetry_cell_setting monoclinic
_symmetry_space_group_name_Hall '-P 2yn'
_symmetry_space_group_name_H-M 'P 1 21/n 1'
_atom_sites_solution_hydrogens geom
_atom_sites_solution_primary direct
_atom_sites_solution_secondary difmap
_audit_creation_method SHELXL-97
_cell_angle_alpha 90.00
_cell_angle_beta 102.332(3)
_cell_angle_gamma 90.00
_cell_formula_units_Z 4
_cell_length_a 11.1678(3)
_cell_length_b 23.7657(9)
_cell_length_c 20.0929(9)
_cell_measurement_reflns_used 8531
_cell_measurement_temperature 223(2)
_cell_measurement_theta_max 68.25
_cell_measurement_theta_min 0.88
_cell_volume 5209.8(3)
_computing_cell_refinement 'Collect (Nonius B.V., 1998)'
_computing_data_collection 'Collect (Nonius B.V., 1998)'
_computing_data_reduction 'Denzo-SMN (Otwinowski & Minor, 1997)'
_computing_molecular_graphics 'XP (BrukerAXS, 2000)'
_computing_publication_material 'SHELXL-97 (Sheldrick, 1997)'
_computing_structure_refinement 'SHELXL-97 (Sheldrick, 1997)'
_computing_structure_solution 'SHELXS-97 (Sheldrick, 1990)'
_diffrn_ambient_temperature 223(2)
_diffrn_measured_fraction_theta_full 0.955
_diffrn_measured_fraction_theta_max 0.955
_diffrn_measurement_device_type 'Nonius KappaCCD APEXII'
_diffrn_measurement_method '\w and \f scans'
_diffrn_radiation_monochromator graphite
_diffrn_radiation_source 'fine-focus sealed tube'
_diffrn_radiation_type CuK\a
_diffrn_radiation_wavelength 1.54178
_diffrn_reflns_av_R_equivalents 0.088
_diffrn_reflns_av_sigmaI/netI 0.0667
_diffrn_reflns_limit_h_max 13
_diffrn_reflns_limit_h_min -13
_diffrn_reflns_limit_k_max 27
_diffrn_reflns_limit_k_min -28
_diffrn_reflns_limit_l_max 23
_diffrn_reflns_limit_l_min -23
_diffrn_reflns_number 39244
_diffrn_reflns_theta_full 66.97
_diffrn_reflns_theta_max 66.97
_diffrn_reflns_theta_min 4.35
_exptl_absorpt_coefficient_mu 1.277
_exptl_absorpt_correction_T_max 0.9159
_exptl_absorpt_correction_T_min 0.8122
_exptl_absorpt_correction_type multi-scan
_exptl_absorpt_process_details 'Denzo (Otwinowski, Borek, Majewski & Minor, 2003)'
_exptl_crystal_colour colourless
_exptl_crystal_density_diffrn 1.350
_exptl_crystal_density_method 'not measured'
_exptl_crystal_description block
_exptl_crystal_F_000 2152
_exptl_crystal_size_max 0.17
_exptl_crystal_size_mid 0.07
_exptl_crystal_size_min 0.07
_platon_squeeze_details
;
;
_refine_diff_density_max 0.295
_refine_diff_density_min -0.433
_refine_diff_density_rms 0.050
_refine_ls_extinction_coef 0.00037(8)
_refine_ls_extinction_expression Fc^*^=kFc[1+0.001xFc^2^\l^3^/sin(2\q)]^-1/4^
_refine_ls_extinction_method SHELXL
_refine_ls_goodness_of_fit_ref 1.045
_refine_ls_hydrogen_treatment constr
_refine_ls_matrix_type full
_refine_ls_number_parameters 680
_refine_ls_number_reflns 8869
_refine_ls_number_restraints 0
_refine_ls_restrained_S_all 1.045
_refine_ls_R_factor_all 0.1060
_refine_ls_R_factor_gt 0.0652
_refine_ls_shift/su_max 0.000
_refine_ls_shift/su_mean 0.000
_refine_ls_structure_factor_coef Fsqd
_refine_ls_weighting_details 'calc w=1/[\s^2^(Fo^2^)+(0.0697P)^2^+3.7223P] where P=(Fo^2^+2Fc^2^)/3'
_refine_ls_weighting_scheme calc
_refine_ls_wR_factor_gt 0.1528
_refine_ls_wR_factor_ref 0.1808
_reflns_number_gt 5632
_reflns_number_total 8869
_reflns_threshold_expression >2sigma(I)
_cod_data_source_file om200615n_si_003.cif
_cod_data_source_block erk5935
_cod_original_sg_symbol_H-M P21/n
_cod_database_code 4065197

loop_
_symmetry_equiv_pos_as_xyz
'x, y, z'
'-x+1/2, y+1/2, -z+1/2'
'-x, -y, -z'
'x-1/2, -y-1/2, z-1/2'

loop_
_atom_site_label
_atom_site_type_symbol
_atom_site_fract_x
_atom_site_fract_y
_atom_site_fract_z
_atom_site_U_iso_or_equiv
_atom_site_adp_type
_atom_site_occupancy
_atom_site_symmetry_multiplicity
_atom_site_calc_flag
_atom_site_refinement_flags
P1 P 0.02959(8) 0.14666(4) 0.81842(5) 0.0419(2) Uani 1 1 d .
B1 B -0.1568(4) 0.29473(16) 0.8724(2) 0.0463(10) Uani 1 1 d .
C1 C -0.0684(3) 0.18511(13) 0.86451(16) 0.0386(8) Uani 1 1 d .
C2 C -0.0810(3) 0.24089(14) 0.85014(17) 0.0428(8) Uani 1 1 d .
H2 H -0.0335 0.2518 0.8189 0.051 Uiso 1 1 calc R
C3 C -0.2409(3) 0.28401(15) 0.92958(18) 0.0491(9) Uani 1 1 d .
C4 C -0.3116(3) 0.23963(14) 0.93435(18) 0.0472(9) Uani 1 1 d .
H4 H -0.3537 0.2399 0.9702 0.057 Uiso 1 1 calc R
C5 C -0.3305(3) 0.18947(14) 0.88835(18) 0.0463(8) Uani 1 1 d .
H5A H -0.3161 0.2006 0.8437 0.056 Uiso 1 1 calc R
H5B H -0.4161 0.1774 0.8818 0.056 Uiso 1 1 calc R
C6 C -0.2466(3) 0.13894(14) 0.91503(17) 0.0427(8) Uani 1 1 d .
C7 C -0.2631(3) 0.11590(14) 0.98341(18) 0.0431(8) Uani 1 1 d .
C8 C -0.2393(3) 0.14136(16) 1.04646(18) 0.0488(9) Uani 1 1 d .
H8 H -0.2057 0.1778 1.0520 0.059 Uiso 1 1 calc R
C9 C -0.2654(3) 0.11253(18) 1.1018(2) 0.0587(10) Uani 1 1 d .
H9 H -0.2500 0.1299 1.1449 0.070 Uiso 1 1 calc R
C10 C -0.3137(3) 0.05890(19) 1.0947(2) 0.0634(11) Uani 1 1 d .
H10 H -0.3330 0.0403 1.1323 0.076 Uiso 1 1 calc R
C11 C -0.3335(3) 0.03264(17) 1.0322(2) 0.0601(11) Uani 1 1 d .
H11 H -0.3641 -0.0043 1.0274 0.072 Uiso 1 1 calc R
C12 C -0.3082(3) 0.06085(14) 0.9766(2) 0.0479(9) Uani 1 1 d .
C13 C -0.3219(3) 0.04350(15) 0.9059(2) 0.0504(9) Uani 1 1 d .
C14 C -0.3709(3) -0.00589(17) 0.8727(3) 0.0638(11) Uani 1 1 d .
H14 H -0.3922 -0.0363 0.8977 0.077 Uiso 1 1 calc R
C15 C -0.3874(4) -0.00924(19) 0.8031(3) 0.0717(13) Uani 1 1 d .
H15 H -0.4191 -0.0424 0.7806 0.086 Uiso 1 1 calc R
C16 C -0.3582(4) 0.0354(2) 0.7660(2) 0.0689(12) Uani 1 1 d .
H16 H -0.3712 0.0326 0.7183 0.083 Uiso 1 1 calc R
C17 C -0.3093(3) 0.08483(18) 0.7984(2) 0.0591(10) Uani 1 1 d .
H17 H -0.2905 0.1154 0.7727 0.071 Uiso 1 1 calc R
C18 C -0.2889(3) 0.08829(15) 0.86864(19) 0.0472(9) Uani 1 1 d .
C19 C -0.1102(3) 0.15731(14) 0.92357(17) 0.0423(8) Uani 1 1 d .
H19A H -0.0916 0.1832 0.9623 0.051 Uiso 1 1 calc R
H19B H -0.0593 0.1238 0.9363 0.051 Uiso 1 1 calc R
C21 C -0.0171(3) 0.07507(14) 0.79122(19) 0.0463(9) Uani 1 1 d .
C22 C -0.0108(3) 0.02934(15) 0.8362(2) 0.0505(9) Uani 1 1 d .
C23 C -0.0423(4) -0.02384(17) 0.8071(3) 0.0676(12) Uani 1 1 d .
H23 H -0.0395 -0.0551 0.8360 0.081 Uiso 1 1 calc R
C24 C -0.0766(4) -0.03180(19) 0.7388(3) 0.0798(14) Uani 1 1 d .
H24 H -0.0986 -0.0680 0.7215 0.096 Uiso 1 1 calc R
C25 C -0.0794(4) 0.01234(19) 0.6950(2) 0.0747(13) Uani 1 1 d .
H25 H -0.1026 0.0067 0.6477 0.090 Uiso 1 1 calc R
C26 C -0.0477(4) 0.06535(17) 0.7211(2) 0.0591(10) Uani 1 1 d .
H26 H -0.0467 0.0955 0.6910 0.071 Uiso 1 1 calc R
C27 C 0.0282(4) 0.03071(16) 0.9124(2) 0.0579(10) Uani 1 1 d .
H27A H 0.0834 0.0622 0.9260 0.087 Uiso 1 1 calc R
H27B H 0.0699 -0.0041 0.9284 0.087 Uiso 1 1 calc R
H27C H -0.0433 0.0350 0.9321 0.087 Uiso 1 1 calc R
C31 C 0.0431(3) 0.18791(15) 0.74465(19) 0.0486(9) Uani 1 1 d .
C32 C -0.0581(4) 0.20209(16) 0.69126(18) 0.0559(10) Uani 1 1 d .
C33 C -0.0348(5) 0.23182(19) 0.6362(2) 0.0738(13) Uani 1 1 d .
H33 H -0.1006 0.2408 0.6001 0.089 Uiso 1 1 calc R
C34 C 0.0816(5) 0.2487(2) 0.6324(3) 0.0842(15) Uani 1 1 d .
H34 H 0.0939 0.2685 0.5939 0.101 Uiso 1 1 calc R
C35 C 0.1788(5) 0.23684(19) 0.6840(3) 0.0774(13) Uani 1 1 d .
H35 H 0.2580 0.2490 0.6820 0.093 Uiso 1 1 calc R
C36 C 0.1590(4) 0.20629(16) 0.7402(2) 0.0613(10) Uani 1 1 d .
H36 H 0.2260 0.1980 0.7758 0.074 Uiso 1 1 calc R
C37 C -0.1894(4) 0.18848(17) 0.6916(2) 0.0628(11) Uani 1 1 d .
H37A H -0.2429 0.2085 0.6549 0.094 Uiso 1 1 calc R
H37B H -0.2074 0.1998 0.7348 0.094 Uiso 1 1 calc R
H37C H -0.2027 0.1483 0.6855 0.094 Uiso 1 1 calc R
C41 C 0.1805(3) 0.14080(14) 0.87264(18) 0.0436(8) Uani 1 1 d .
C42 C 0.2751(3) 0.10715(15) 0.8558(2) 0.0512(9) Uani 1 1 d .
C43 C 0.3859(3) 0.10546(18) 0.9037(2) 0.0620(11) Uani 1 1 d .
H43 H 0.4505 0.0838 0.8940 0.074 Uiso 1 1 calc R
C44 C 0.4043(3) 0.13433(19) 0.9644(2) 0.0653(12) Uani 1 1 d .
H44 H 0.4799 0.1315 0.9955 0.078 Uiso 1 1 calc R
C45 C 0.3134(3) 0.16713(18) 0.9797(2) 0.0615(11) Uani 1 1 d .
H45 H 0.3264 0.1873 1.0209 0.074 Uiso 1 1 calc R
C46 C 0.2011(3) 0.17035(16) 0.93346(19) 0.0534(9) Uani 1 1 d .
H46 H 0.1383 0.1929 0.9437 0.064 Uiso 1 1 calc R
C47 C 0.2648(4) 0.07445(17) 0.7912(2) 0.0643(11) Uani 1 1 d .
H47A H 0.2197 0.0400 0.7940 0.096 Uiso 1 1 calc R
H47B H 0.3462 0.0654 0.7846 0.096 Uiso 1 1 calc R
H47C H 0.2219 0.0968 0.7531 0.096 Uiso 1 1 calc R
C51 C -0.2359(3) 0.31375(14) 0.79570(18) 0.0460(9) Uani 1 1 d .
C52 C -0.3609(3) 0.30715(15) 0.7694(2) 0.0525(9) Uani 1 1 d .
F52 F -0.43779(19) 0.28952(10) 0.80834(12) 0.0697(7) Uani 1 1 d .
C53 C -0.4180(4) 0.31745(18) 0.7020(2) 0.0645(11) Uani 1 1 d .
F53 F -0.5393(2) 0.30973(12) 0.68171(14) 0.0907(8) Uani 1 1 d .
C54 C -0.3509(4) 0.33568(18) 0.6575(2) 0.0646(11) Uani 1 1 d .
F54 F -0.4049(3) 0.34595(13) 0.59151(13) 0.0970(9) Uani 1 1 d .
C55 C -0.2277(4) 0.34353(16) 0.6795(2) 0.0605(10) Uani 1 1 d .
F55 F -0.1590(3) 0.36126(10) 0.63601(12) 0.0802(7) Uani 1 1 d .
C56 C -0.1749(3) 0.33242(15) 0.74651(19) 0.0507(9) Uani 1 1 d .
F56 F -0.0521(2) 0.34139(9) 0.76349(11) 0.0620(6) Uani 1 1 d .
C61 C -0.0567(3) 0.34365(15) 0.90607(18) 0.0495(9) Uani 1 1 d .
C62 C -0.0655(4) 0.40087(16) 0.8935(2) 0.0593(10) Uani 1 1 d .
F62 F -0.1611(2) 0.42110(9) 0.84566(13) 0.0778(7) Uani 1 1 d .
C63 C 0.0127(5) 0.44086(18) 0.9259(2) 0.0791(14) Uani 1 1 d .
F63 F -0.0043(3) 0.49586(10) 0.91014(17) 0.1216(13) Uani 1 1 d .
C64 C 0.1093(5) 0.4252(2) 0.9757(3) 0.0949(17) Uani 1 1 d .
F64 F 0.1897(4) 0.46383(14) 1.00859(19) 0.1516(17) Uani 1 1 d .
C65 C 0.1254(5) 0.3697(2) 0.9917(2) 0.0907(17) Uani 1 1 d .
F65 F 0.2215(4) 0.35306(14) 1.04089(18) 0.1431(16) Uani 1 1 d .
C66 C 0.0446(4) 0.33066(17) 0.9577(2) 0.0659(11) Uani 1 1 d .
F66 F 0.0627(3) 0.27690(10) 0.97862(12) 0.0857(8) Uani 1 1 d .
C71 C -0.2443(4) 0.32960(17) 0.9804(2) 0.0640(11) Uani 1 1 d .
C72 C -0.3155(5) 0.3778(2) 0.9634(3) 0.0848(15) Uani 1 1 d .
F72 F -0.3823(3) 0.38376(13) 0.89951(19) 0.1133(11) Uani 1 1 d .
C73 C -0.3222(7) 0.4191(2) 1.0093(4) 0.121(2) Uani 1 1 d .
F73 F -0.3972(5) 0.46405(16) 0.9898(2) 0.1668(18) Uani 1 1 d .
C74 C -0.2544(9) 0.4159(3) 1.0740(4) 0.129(3) Uani 1 1 d .
F74 F -0.2602(6) 0.45623(16) 1.1205(2) 0.193(2) Uani 1 1 d .
C75 C -0.1841(8) 0.3697(3) 1.0930(3) 0.114(2) Uani 1 1 d .
F75 F -0.1171(5) 0.36472(18) 1.15682(18) 0.1666(19) Uani 1 1 d .
C76 C -0.1809(6) 0.3272(2) 1.0464(3) 0.0850(15) Uani 1 1 d .
F76 F -0.1100(3) 0.28182(14) 1.06798(13) 0.1060(10) Uani 1 1 d .

loop_
_atom_site_aniso_label
_atom_site_aniso_U_11
_atom_site_aniso_U_22
_atom_site_aniso_U_33
_atom_site_aniso_U_23
_atom_site_aniso_U_13
_atom_site_aniso_U_12
P1 0.0409(5) 0.0385(5) 0.0477(5) 0.0016(4) 0.0127(4) 0.0006(4)
B1 0.058(2) 0.034(2) 0.048(2) 0.0041(18) 0.014(2) 0.0035(18)
C1 0.0340(17) 0.0377(18) 0.0432(19) 0.0020(15) 0.0067(14) -0.0044(14)
C2 0.0389(18) 0.042(2) 0.047(2) 0.0000(16) 0.0093(15) -0.0048(15)
C3 0.061(2) 0.0361(19) 0.053(2) 0.0028(16) 0.0196(18) 0.0060(17)
C4 0.052(2) 0.044(2) 0.050(2) 0.0031(17) 0.0224(17) 0.0101(17)
C5 0.0388(18) 0.044(2) 0.057(2) 0.0056(17) 0.0119(16) -0.0002(15)
C6 0.0388(18) 0.0421(19) 0.050(2) 0.0023(16) 0.0148(15) -0.0009(15)
C7 0.0368(18) 0.0417(19) 0.053(2) 0.0099(16) 0.0146(15) 0.0011(15)
C8 0.0456(19) 0.052(2) 0.051(2) 0.0068(18) 0.0159(16) -0.0051(16)
C9 0.052(2) 0.073(3) 0.053(2) 0.011(2) 0.0140(18) -0.002(2)
C10 0.056(2) 0.071(3) 0.067(3) 0.026(2) 0.021(2) 0.000(2)
C11 0.058(2) 0.044(2) 0.080(3) 0.019(2) 0.021(2) -0.0072(18)
C12 0.0398(19) 0.0378(19) 0.068(3) 0.0070(18) 0.0151(17) 0.0046(15)
C13 0.0373(18) 0.040(2) 0.075(3) -0.0010(18) 0.0137(18) -0.0013(15)
C14 0.054(2) 0.046(2) 0.095(3) -0.007(2) 0.023(2) -0.0053(18)
C15 0.063(3) 0.055(3) 0.097(4) -0.023(3) 0.017(2) -0.008(2)
C16 0.061(3) 0.076(3) 0.069(3) -0.022(2) 0.012(2) -0.005(2)
C17 0.055(2) 0.061(3) 0.062(3) -0.012(2) 0.0135(19) -0.0056(19)
C18 0.0356(18) 0.045(2) 0.062(2) -0.0065(17) 0.0119(16) 0.0021(15)
C19 0.0381(17) 0.0419(19) 0.047(2) 0.0035(16) 0.0099(15) -0.0017(15)
C21 0.0410(18) 0.039(2) 0.059(2) -0.0012(17) 0.0107(16) -0.0012(15)
C22 0.0423(19) 0.041(2) 0.069(3) 0.0050(18) 0.0149(18) 0.0041(16)
C23 0.070(3) 0.042(2) 0.090(3) 0.004(2) 0.013(2) -0.004(2)
C24 0.089(3) 0.046(3) 0.099(4) -0.011(3) 0.005(3) -0.008(2)
C25 0.085(3) 0.060(3) 0.073(3) -0.016(2) 0.004(2) 0.002(2)
C26 0.065(2) 0.047(2) 0.063(3) -0.001(2) 0.010(2) 0.0059(19)
C27 0.060(2) 0.047(2) 0.070(3) 0.0139(19) 0.022(2) 0.0058(18)
C31 0.052(2) 0.041(2) 0.053(2) -0.0001(16) 0.0139(18) 0.0030(16)
C32 0.081(3) 0.048(2) 0.042(2) 0.0008(17) 0.021(2) 0.008(2)
C33 0.108(4) 0.063(3) 0.053(3) 0.012(2) 0.023(2) 0.010(3)
C34 0.120(4) 0.072(3) 0.071(3) 0.020(3) 0.044(3) 0.000(3)
C35 0.091(3) 0.065(3) 0.089(4) 0.020(3) 0.047(3) -0.002(2)
C36 0.071(3) 0.051(2) 0.069(3) 0.006(2) 0.030(2) 0.003(2)
C37 0.072(3) 0.057(2) 0.055(2) 0.0046(19) 0.002(2) 0.009(2)
C41 0.0419(18) 0.0421(19) 0.049(2) 0.0048(16) 0.0157(16) -0.0027(15)
C42 0.045(2) 0.043(2) 0.070(3) 0.0136(18) 0.0218(18) 0.0027(16)
C43 0.040(2) 0.059(3) 0.086(3) 0.016(2) 0.014(2) 0.0040(18)
C44 0.040(2) 0.071(3) 0.079(3) 0.019(2) 0.000(2) -0.003(2)
C45 0.051(2) 0.072(3) 0.054(2) 0.005(2) -0.0036(19) -0.011(2)
C46 0.044(2) 0.057(2) 0.062(2) 0.0040(19) 0.0164(18) -0.0025(17)
C47 0.058(2) 0.059(3) 0.081(3) -0.003(2) 0.026(2) 0.011(2)
C51 0.058(2) 0.0325(18) 0.049(2) 0.0033(15) 0.0146(17) 0.0062(16)
C52 0.056(2) 0.044(2) 0.057(2) 0.0083(18) 0.0112(19) 0.0081(17)
F52 0.0539(13) 0.0759(16) 0.0793(16) 0.0199(13) 0.0145(11) 0.0109(11)
C53 0.056(3) 0.060(3) 0.072(3) 0.003(2) 0.001(2) 0.010(2)
F53 0.0687(16) 0.103(2) 0.0880(19) 0.0107(16) -0.0107(14) 0.0136(15)
C54 0.087(3) 0.059(3) 0.042(2) 0.0082(19) 0.001(2) 0.015(2)
F54 0.125(2) 0.102(2) 0.0532(15) 0.0130(14) -0.0049(15) 0.0201(18)
C55 0.087(3) 0.049(2) 0.048(2) 0.0072(18) 0.020(2) 0.006(2)
F55 0.124(2) 0.0657(16) 0.0560(14) 0.0115(12) 0.0317(14) 0.0007(14)
C56 0.063(2) 0.040(2) 0.051(2) 0.0050(17) 0.0137(18) 0.0014(17)
F56 0.0708(14) 0.0580(14) 0.0609(14) 0.0079(11) 0.0227(11) -0.0086(11)
C61 0.063(2) 0.044(2) 0.042(2) 0.0006(16) 0.0131(17) 0.0006(17)
C62 0.070(3) 0.047(2) 0.054(2) 0.0024(18) -0.002(2) 0.004(2)
F62 0.0888(17) 0.0415(12) 0.0914(18) -0.0025(12) -0.0069(14) 0.0100(12)
C63 0.106(4) 0.042(2) 0.078(3) 0.001(2) -0.006(3) -0.007(2)
F63 0.171(3) 0.0421(15) 0.123(2) -0.0006(15) -0.033(2) -0.0170(17)
C64 0.121(4) 0.059(3) 0.085(4) -0.011(3) -0.023(3) -0.022(3)
F64 0.190(4) 0.082(2) 0.137(3) -0.008(2) -0.066(3) -0.047(2)
C65 0.116(4) 0.072(3) 0.062(3) 0.004(2) -0.032(3) -0.005(3)
F65 0.175(3) 0.099(2) 0.108(2) 0.0037(19) -0.077(2) -0.012(2)
C66 0.090(3) 0.047(2) 0.054(2) -0.0011(19) 0.000(2) 0.003(2)
F66 0.125(2) 0.0510(14) 0.0639(15) 0.0046(12) -0.0171(14) 0.0067(14)
C71 0.097(3) 0.045(2) 0.060(3) -0.0055(19) 0.040(2) -0.005(2)
C72 0.124(4) 0.060(3) 0.084(4) -0.008(3) 0.052(3) 0.019(3)
F72 0.148(3) 0.080(2) 0.116(3) 0.0088(18) 0.037(2) 0.054(2)
C73 0.193(7) 0.060(3) 0.135(6) -0.007(4) 0.091(5) 0.026(4)
F73 0.236(5) 0.086(2) 0.206(4) -0.017(3) 0.109(4) 0.056(3)
C74 0.243(9) 0.066(4) 0.106(5) -0.030(4) 0.100(6) -0.011(5)
F74 0.374(7) 0.093(3) 0.157(4) -0.061(3) 0.157(4) -0.024(3)
C75 0.210(7) 0.086(4) 0.059(4) -0.020(3) 0.057(4) -0.034(4)
F75 0.298(6) 0.136(3) 0.068(2) -0.038(2) 0.045(3) -0.057(3)
C76 0.143(5) 0.057(3) 0.061(3) -0.005(2) 0.035(3) -0.011(3)
F76 0.160(3) 0.093(2) 0.0540(16) -0.0049(15) -0.0008(17) 0.003(2)

loop_
_atom_type_symbol
_atom_type_description
_atom_type_scat_dispersion_real
_atom_type_scat_dispersion_imag
_atom_type_scat_source
C C 0.0181 0.0091 'International Tables Vol C Tables 4.2.6.8 and 6.1.1.4'
H H 0.0000 0.0000 'International Tables Vol C Tables 4.2.6.8 and 6.1.1.4'
B B 0.0090 0.0039 'International Tables Vol C Tables 4.2.6.8 and 6.1.1.4'
F F 0.0727 0.0534 'International Tables Vol C Tables 4.2.6.8 and 6.1.1.4'
P P 0.2955 0.4335 'International Tables Vol C Tables 4.2.6.8 and 6.1.1.4'

loop_
_geom_angle_atom_site_label_1
_geom_angle_atom_site_label_2
_geom_angle_atom_site_label_3
_geom_angle
C41 P1 C31 107.78(16)
C41 P1 C1 108.45(15)
C31 P1 C1 107.97(16)
C41 P1 C21 106.16(16)
C31 P1 C21 109.11(17)
C1 P1 C21 117.03(15)
C2 B1 C3 118.1(3)
C2 B1 C61 108.4(3)
C3 B1 C61 105.0(3)
C2 B1 C51 99.2(3)
C3 B1 C51 114.7(3)
C61 B1 C51 111.4(3)
C2 C1 C19 123.8(3)
C2 C1 P1 115.3(3)
C19 C1 P1 119.8(2)
C1 C2 B1 137.4(3)
C1 C2 H2 111.3
B1 C2 H2 111.3
C4 C3 C71 115.0(3)
C4 C3 B1 127.3(3)
C71 C3 B1 117.7(3)
C3 C4 C5 126.4(3)
C3 C4 H4 116.8
C5 C4 H4 116.8
C4 C5 C6 114.2(3)
C4 C5 H5A 108.7
C6 C5 H5A 108.7
C4 C5 H5B 108.7
C6 C5 H5B 108.7
H5A C5 H5B 107.6
C7 C6 C18 100.6(3)
C7 C6 C5 114.2(3)
C18 C6 C5 108.3(3)
C7 C6 C19 107.8(3)
C18 C6 C19 117.0(3)
C5 C6 C19 109.0(3)
C8 C7 C12 119.7(3)
C8 C7 C6 129.3(3)
C12 C7 C6 111.0(3)
C7 C8 C9 119.2(4)
C7 C8 H8 120.4
C9 C8 H8 120.4
C10 C9 C8 121.1(4)
C10 C9 H9 119.5
C8 C9 H9 119.5
C11 C10 C9 119.8(4)
C11 C10 H10 120.1
C9 C10 H10 120.1
C10 C11 C12 119.7(4)
C10 C11 H11 120.1
C12 C11 H11 120.1
C11 C12 C7 120.4(4)
C11 C12 C13 130.9(3)
C7 C12 C13 108.7(3)
C18 C13 C14 120.2(4)
C18 C13 C12 108.8(3)
C14 C13 C12 130.6(4)
C15 C14 C13 119.2(4)
C15 C14 H14 120.4
C13 C14 H14 120.4
C14 C15 C16 120.8(4)
C14 C15 H15 119.6
C16 C15 H15 119.6
C15 C16 C17 120.7(4)
C15 C16 H16 119.6
C17 C16 H16 119.6
C18 C17 C16 119.2(4)
C18 C17 H17 120.4
C16 C17 H17 120.4
C17 C18 C13 119.8(3)
C17 C18 C6 129.0(3)
C13 C18 C6 110.8(3)
C1 C19 C6 119.5(3)
C1 C19 H19A 107.4
C6 C19 H19A 107.4
C1 C19 H19B 107.4
C6 C19 H19B 107.4
H19A C19 H19B 107.0
C26 C21 C22 119.3(3)
C26 C21 P1 116.6(3)
C22 C21 P1 123.7(3)
C23 C22 C21 117.0(4)
C23 C22 C27 115.9(3)
C21 C22 C27 127.1(3)
C24 C23 C22 122.5(4)
C24 C23 H23 118.7
C22 C23 H23 118.7
C23 C24 C25 120.5(4)
C23 C24 H24 119.8
C25 C24 H24 119.8
C24 C25 C26 119.1(4)
C24 C25 H25 120.4
C26 C25 H25 120.4
C25 C26 C21 121.5(4)
C25 C26 H26 119.3
C21 C26 H26 119.3
C22 C27 H27A 109.5
C22 C27 H27B 109.5
H27A C27 H27B 109.5
C22 C27 H27C 109.5
H27A C27 H27C 109.5
H27B C27 H27C 109.5
C36 C31 C32 118.6(4)
C36 C31 P1 117.8(3)
C32 C31 P1 123.6(3)
C33 C32 C31 118.0(4)
C33 C32 C37 117.7(4)
C31 C32 C37 124.3(3)
C34 C33 C32 122.3(5)
C34 C33 H33 118.9
C32 C33 H33 118.9
C35 C34 C33 120.3(4)
C35 C34 H34 119.8
C33 C34 H34 119.8
C34 C35 C36 119.0(4)
C34 C35 H35 120.5
C36 C35 H35 120.5
C31 C36 C35 121.8(4)
C31 C36 H36 119.1
C35 C36 H36 119.1
C32 C37 H37A 109.5
C32 C37 H37B 109.5
H37A C37 H37B 109.5
C32 C37 H37C 109.5
H37A C37 H37C 109.5
H37B C37 H37C 109.5
C46 C41 C42 120.2(3)
C46 C41 P1 116.8(3)
C42 C41 P1 123.0(3)
C43 C42 C41 116.6(4)
C43 C42 C47 118.3(3)
C41 C42 C47 125.1(3)
C44 C43 C42 122.5(4)
C44 C43 H43 118.7
C42 C43 H43 118.7
C45 C44 C43 120.5(4)
C45 C44 H44 119.7
C43 C44 H44 119.7
C44 C45 C46 119.1(4)
C44 C45 H45 120.5
C46 C45 H45 120.5
C41 C46 C45 121.1(4)
C41 C46 H46 119.5
C45 C46 H46 119.5
C42 C47 H47A 109.5
C42 C47 H47B 109.5
H47A C47 H47B 109.5
C42 C47 H47C 109.5
H47A C47 H47C 109.5
H47B C47 H47C 109.5
C56 C51 C52 111.8(3)
C56 C51 B1 120.1(3)
C52 C51 B1 127.6(3)
F52 C52 C53 113.8(3)
F52 C52 C51 121.8(3)
C53 C52 C51 124.4(4)
F53 C53 C54 120.6(4)
F53 C53 C52 119.7(4)
C54 C53 C52 119.7(4)
C53 C54 F54 120.6(4)
C53 C54 C55 119.4(4)
F54 C54 C55 119.9(4)
F55 C55 C54 120.5(4)
F55 C55 C56 120.7(4)
C54 C55 C56 118.8(4)
F56 C56 C55 114.5(3)
F56 C56 C51 119.6(3)
C55 C56 C51 125.9(4)
C62 C61 C66 111.6(3)
C62 C61 B1 127.0(3)
C66 C61 B1 121.2(3)
C63 C62 F62 114.7(3)
C63 C62 C61 125.9(4)
F62 C62 C61 119.4(3)
F63 C63 C64 119.2(4)
F63 C63 C62 121.5(4)
C64 C63 C62 119.3(4)
F64 C64 C63 121.0(4)
F64 C64 C65 120.1(5)
C63 C64 C65 118.9(4)
F65 C65 C64 120.0(4)
F65 C65 C66 120.1(4)
C64 C65 C66 120.0(4)
F66 C66 C65 116.6(4)
F66 C66 C61 119.0(4)
C65 C66 C61 124.3(4)
C76 C71 C72 115.0(4)
C76 C71 C3 123.3(4)
C72 C71 C3 121.6(4)
F72 C72 C73 118.0(5)
F72 C72 C71 119.4(4)
C73 C72 C71 122.6(6)
C74 C73 C72 120.5(6)
C74 C73 F73 120.2(6)
C72 C73 F73 119.4(7)
F74 C74 C75 119.4(8)
F74 C74 C73 121.4(8)
C75 C74 C73 119.1(5)
F75 C75 C74 120.7(6)
F75 C75 C76 119.5(7)
C74 C75 C76 119.8(6)
F76 C76 C71 119.4(4)
F76 C76 C75 117.6(5)
C71 C76 C75 123.0(6)

loop_
_geom_bond_atom_site_label_1
_geom_bond_atom_site_label_2
_geom_bond_distance
P1 C41 1.806(3)
P1 C31 1.810(4)
P1 C1 1.823(3)
P1 C21 1.828(3)
B1 C2 1.648(5)
B1 C3 1.651(5)
B1 C61 1.654(5)
B1 C51 1.667(5)
C1 C2 1.358(5)
C1 C19 1.516(4)
C2 H2 0.9400
C3 C4 1.333(5)
C3 C71 1.495(5)
C4 C5 1.495(5)
C4 H4 0.9400
C5 C6 1.547(5)
C5 H5A 0.9800
C5 H5B 0.9800
C6 C7 1.526(5)
C6 C18 1.534(5)
C6 C19 1.558(4)
C7 C8 1.378(5)
C7 C12 1.398(5)
C8 C9 1.390(5)
C8 H8 0.9400
C9 C10 1.380(6)
C9 H9 0.9400
C10 C11 1.376(6)
C10 H10 0.9400
C11 C12 1.383(5)
C11 H11 0.9400
C12 C13 1.455(5)
C13 C18 1.396(5)
C13 C14 1.403(5)
C14 C15 1.372(6)
C14 H14 0.9400
C15 C16 1.376(6)
C15 H15 0.9400
C16 C17 1.396(6)
C16 H16 0.9400
C17 C18 1.384(5)
C17 H17 0.9400
C19 H19A 0.9800
C19 H19B 0.9800
C21 C26 1.396(5)
C21 C22 1.406(5)
C22 C23 1.405(5)
C22 C27 1.500(5)
C23 C24 1.357(6)
C23 H23 0.9400
C24 C25 1.366(6)
C24 H24 0.9400
C25 C26 1.382(6)
C25 H25 0.9400
C26 H26 0.9400
C27 H27A 0.9700
C27 H27B 0.9700
C27 H27C 0.9700
C31 C36 1.387(5)
C31 C32 1.423(5)
C32 C33 1.384(6)
C32 C37 1.503(6)
C33 C34 1.377(7)
C33 H33 0.9400
C34 C35 1.362(7)
C34 H34 0.9400
C35 C36 1.398(6)
C35 H35 0.9400
C36 H36 0.9400
C37 H37A 0.9700
C37 H37B 0.9700
C37 H37C 0.9700
C41 C46 1.386(5)
C41 C42 1.421(5)
C42 C43 1.396(5)
C42 C47 1.497(5)
C43 C44 1.376(6)
C43 H43 0.9400
C44 C45 1.366(6)
C44 H44 0.9400
C45 C46 1.395(5)
C45 H45 0.9400
C46 H46 0.9400
C47 H47A 0.9700
C47 H47B 0.9700
C47 H47C 0.9700
C51 C56 1.388(5)
C51 C52 1.392(5)
C52 F52 1.346(4)
C52 C53 1.391(5)
C53 F53 1.341(5)
C53 C54 1.354(6)
C54 F54 1.356(4)
C54 C55 1.365(6)
C55 F55 1.348(5)
C55 C56 1.376(5)
C56 F56 1.357(4)
C61 C62 1.383(5)
C61 C66 1.396(5)
C62 C63 1.359(6)
C62 F62 1.363(4)
C63 F63 1.348(5)
C63 C64 1.358(6)
C64 F64 1.353(5)
C64 C65 1.361(7)
C65 F65 1.355(5)
C65 C66 1.371(6)
C66 F66 1.347(5)
C71 C76 1.365(6)
C71 C72 1.394(6)
C72 F72 1.348(6)
C72 C73 1.361(7)
C73 C74 1.360(10)
C73 F73 1.362(7)
C74 F74 1.350(6)
C74 C75 1.356(10)
C75 F75 1.344(7)
C75 C76 1.383(7)
C76 F76 1.352(6)

loop_
_geom_torsion_atom_site_label_1
_geom_torsion_atom_site_label_2
_geom_torsion_atom_site_label_3
_geom_torsion_atom_site_label_4
_geom_torsion
C41 P1 C1 C2 97.3(3)
C31 P1 C1 C2 -19.2(3)
C21 P1 C1 C2 -142.7(2)
C41 P1 C1 C19 -71.6(3)
C31 P1 C1 C19 171.9(2)
C21 P1 C1 C19 48.3(3)
C19 C1 C2 B1 -13.8(6)
P1 C1 C2 B1 177.8(3)
C3 B1 C2 C1 2.5(6)
C61 B1 C2 C1 121.6(4)
C51 B1 C2 C1 -122.0(4)
C2 B1 C3 C4 -40.5(5)
C61 B1 C3 C4 -161.5(3)
C51 B1 C3 C4 75.9(5)
C2 B1 C3 C71 142.4(3)
C61 B1 C3 C71 21.5(4)
C51 B1 C3 C71 -101.2(4)
C71 C3 C4 C5 176.9(3)
B1 C3 C4 C5 -0.2(6)
C3 C4 C5 C6 95.6(4)
C4 C5 C6 C7 60.5(4)
C4 C5 C6 C18 171.7(3)
C4 C5 C6 C19 -60.0(4)
C18 C6 C7 C8 179.2(3)
C5 C6 C7 C8 -65.1(4)
C19 C6 C7 C8 56.2(4)
C18 C6 C7 C12 -0.2(3)
C5 C6 C7 C12 115.5(3)
C19 C6 C7 C12 -123.2(3)
C12 C7 C8 C9 -2.7(5)
C6 C7 C8 C9 177.9(3)
C7 C8 C9 C10 0.6(5)
C8 C9 C10 C11 1.8(6)
C9 C10 C11 C12 -1.9(6)
C10 C11 C12 C7 -0.2(5)
C10 C11 C12 C13 -179.2(4)
C8 C7 C12 C11 2.5(5)
C6 C7 C12 C11 -178.0(3)
C8 C7 C12 C13 -178.3(3)
C6 C7 C12 C13 1.2(4)
C11 C12 C13 C18 177.3(4)
C7 C12 C13 C18 -1.8(4)
C11 C12 C13 C14 3.8(7)
C7 C12 C13 C14 -175.2(4)
C18 C13 C14 C15 -0.9(6)
C12 C13 C14 C15 171.9(4)
C13 C14 C15 C16 -0.9(6)
C14 C15 C16 C17 1.0(7)
C15 C16 C17 C18 0.8(6)
C16 C17 C18 C13 -2.6(5)
C16 C17 C18 C6 -174.5(3)
C14 C13 C18 C17 2.7(5)
C12 C13 C18 C17 -171.5(3)
C14 C13 C18 C6 175.9(3)
C12 C13 C18 C6 1.7(4)
C7 C6 C18 C17 171.5(3)
C5 C6 C18 C17 51.5(5)
C19 C6 C18 C17 -72.1(5)
C7 C6 C18 C13 -0.9(3)
C5 C6 C18 C13 -121.0(3)
C19 C6 C18 C13 115.4(3)
C2 C1 C19 C6 83.7(4)
P1 C1 C19 C6 -108.3(3)
C7 C6 C19 C1 -176.5(3)
C18 C6 C19 C1 71.1(4)
C5 C6 C19 C1 -52.1(4)
C41 P1 C21 C26 -122.9(3)
C31 P1 C21 C26 -7.0(3)
C1 P1 C21 C26 115.9(3)
C41 P1 C21 C22 50.0(3)
C31 P1 C21 C22 165.9(3)
C1 P1 C21 C22 -71.2(3)
C26 C21 C22 C23 -3.1(5)
P1 C21 C22 C23 -175.8(3)
C26 C21 C22 C27 175.7(3)
P1 C21 C22 C27 2.9(5)
C21 C22 C23 C24 0.5(6)
C27 C22 C23 C24 -178.4(4)
C22 C23 C24 C25 1.3(7)
C23 C24 C25 C26 -0.5(7)
C24 C25 C26 C21 -2.3(7)
C22 C21 C26 C25 4.1(6)
P1 C21 C26 C25 177.3(3)
C41 P1 C31 C36 1.5(3)
C1 P1 C31 C36 118.5(3)
C21 P1 C31 C36 -113.4(3)
C41 P1 C31 C32 -178.9(3)
C1 P1 C31 C32 -61.9(3)
C21 P1 C31 C32 66.3(3)
C36 C31 C32 C33 2.4(5)
P1 C31 C32 C33 -177.2(3)
C36 C31 C32 C37 -175.6(4)
P1 C31 C32 C37 4.7(5)
C31 C32 C33 C34 -1.3(6)
C37 C32 C33 C34 176.9(4)
C32 C33 C34 C35 -0.6(7)
C33 C34 C35 C36 1.3(7)
C32 C31 C36 C35 -1.7(6)
P1 C31 C36 C35 177.9(3)
C34 C35 C36 C31 -0.1(7)
C31 P1 C41 C46 109.5(3)
C1 P1 C41 C46 -7.2(3)
C21 P1 C41 C46 -133.7(3)
C31 P1 C41 C42 -71.6(3)
C1 P1 C41 C42 171.8(3)
C21 P1 C41 C42 45.2(3)
C46 C41 C42 C43 0.7(5)
P1 C41 C42 C43 -178.2(3)
C46 C41 C42 C47 -178.6(4)
P1 C41 C42 C47 2.5(5)
C41 C42 C43 C44 0.3(6)
C47 C42 C43 C44 179.7(4)
C42 C43 C44 C45 -1.2(6)
C43 C44 C45 C46 0.9(6)
C42 C41 C46 C45 -1.0(5)
P1 C41 C46 C45 178.0(3)
C44 C45 C46 C41 0.2(6)
C2 B1 C51 C56 -63.2(4)
C3 B1 C51 C56 169.9(3)
C61 B1 C51 C56 50.8(4)
C2 B1 C51 C52 108.1(4)
C3 B1 C51 C52 -18.7(5)
C61 B1 C51 C52 -137.8(4)
C56 C51 C52 F52 -179.8(3)
B1 C51 C52 F52 8.2(6)
C56 C51 C52 C53 0.6(5)
B1 C51 C52 C53 -171.4(4)
F52 C52 C53 F53 0.3(5)
C51 C52 C53 F53 179.9(4)
F52 C52 C53 C54 179.7(4)
C51 C52 C53 C54 -0.7(6)
F53 C53 C54 F54 -0.6(6)
C52 C53 C54 F54 180.0(4)
F53 C53 C54 C55 179.6(4)
C52 C53 C54 C55 0.2(6)
C53 C54 C55 F55 179.5(4)
F54 C54 C55 F55 -0.2(6)
C53 C54 C55 C56 0.2(6)
F54 C54 C55 C56 -179.5(3)
F55 C55 C56 F56 0.6(5)
C54 C55 C56 F56 179.9(3)
F55 C55 C56 C51 -179.6(3)
C54 C55 C56 C51 -0.3(6)
C52 C51 C56 F56 179.7(3)
B1 C51 C56 F56 -7.7(5)
C52 C51 C56 C55 -0.1(5)
B1 C51 C56 C55 172.6(3)
C2 B1 C61 C62 135.9(4)
C3 B1 C61 C62 -97.0(4)
C51 B1 C61 C62 27.7(5)
C2 B1 C61 C66 -50.7(5)
C3 B1 C61 C66 76.4(4)
C51 B1 C61 C66 -158.9(4)
C66 C61 C62 C63 0.2(7)
B1 C61 C62 C63 174.2(4)
C66 C61 C62 F62 -178.4(4)
B1 C61 C62 F62 -4.4(6)
F62 C62 C63 F63 -0.9(7)
C61 C62 C63 F63 -179.6(5)
F62 C62 C63 C64 178.3(5)
C61 C62 C63 C64 -0.4(8)
F63 C63 C64 F64 -1.4(9)
C62 C63 C64 F64 179.3(5)
F63 C63 C64 C65 179.6(6)
C62 C63 C64 C65 0.3(9)
F64 C64 C65 F65 0.5(10)
C63 C64 C65 F65 179.6(6)
F64 C64 C65 C66 -179.2(6)
C63 C64 C65 C66 -0.1(10)
F65 C65 C66 F66 3.6(8)
C64 C65 C66 F66 -176.7(5)
F65 C65 C66 C61 -179.7(5)
C64 C65 C66 C61 0.0(9)
C62 C61 C66 F66 176.6(4)
B1 C61 C66 F66 2.2(6)
C62 C61 C66 C65 -0.1(7)
B1 C61 C66 C65 -174.4(5)
C4 C3 C71 C76 79.1(5)
B1 C3 C71 C76 -103.5(5)
C4 C3 C71 C72 -99.7(5)
B1 C3 C71 C72 77.7(5)
C76 C71 C72 F72 -179.4(5)
C3 C71 C72 F72 -0.5(7)
C76 C71 C72 C73 -0.5(8)
C3 C71 C72 C73 178.4(5)
F72 C72 C73 C74 -178.4(6)
C71 C72 C73 C74 2.7(10)
F72 C72 C73 F73 1.3(9)
C71 C72 C73 F73 -177.5(5)
C72 C73 C74 F74 -179.6(6)
F73 C73 C74 F74 0.7(11)
C72 C73 C74 C75 -2.9(11)
F73 C73 C74 C75 177.4(6)
F74 C74 C75 F75 -2.3(11)
C73 C74 C75 F75 -179.1(6)
F74 C74 C75 C76 177.7(6)
C73 C74 C75 C76 0.9(11)
C72 C71 C76 F76 179.4(4)
C3 C71 C76 F76 0.6(7)
C72 C71 C76 C75 -1.5(8)
C3 C71 C76 C75 179.7(5)
F75 C75 C76 F76 0.5(9)
C74 C75 C76 F76 -179.6(6)
F75 C75 C76 C71 -178.6(5)
C74 C75 C76 C71 1.3(10)

loop_
_platon_squeeze_void_nr
_platon_squeeze_void_average_x
_platon_squeeze_void_average_y
_platon_squeeze_void_average_z
_platon_squeeze_void_volume
_platon_squeeze_void_count_electrons
_platon_squeeze_void_content
1 0.181 0.867 0.628 165 37 ' '
2 0.100 0.392 0.135 7 0 ' '
3 0.318 0.367 0.872 165 37 ' '
4 0.400 0.892 0.365 7 0 ' '
5 0.682 0.633 0.128 165 37 ' '
6 0.600 0.108 0.635 7 0 ' '
7 0.818 0.133 0.372 165 37 ' '
8 0.900 0.608 0.865 7 0 ' '
